data_1541170
loop_
_publ_author_name
'Riebe, H.J.'
'Keller, H.L.'

_publ_section_title
;
 Darstellung und Kristallstruktur der ersten Vertreter des neuen
 Verbindungstyps Pb4 (Si O4) X4 mit X= Cl, Br
;
_journal_name_full 'Zeitschrift fuer Anorganische und Allgemeine Chemie'
_journal_page_first 182
_journal_page_last 190
_journal_volume 574
_journal_year 1989
_chemical_formula_sum 'Cl4 O4 Pb4 Si'
_chemical_name_systematic 'Pb4 (Si O4) Cl4'
_space_group_IT_number 14
_symmetry_space_group_name_Hall '-P 2ybc'
_symmetry_space_group_name_H-M 'P 1 21/c 1'
_cell_angle_alpha 90
_cell_angle_beta 92.4
_cell_angle_gamma 90
_cell_formula_units_Z 4
_cell_length_a 8.73
_cell_length_b 15.68
_cell_length_c 8.265
_cell_volume 1130.374
_citation_journal_id_ASTM ZAACAB
_cod_data_source_file Riebe_ZAACAB_1989_408.cif
_cod_data_source_block Cl4O4Pb4Si1
_cod_original_formula_sum 'Cl4 O4 Pb4 Si1'
_cod_database_code 1541170

loop_
_symmetry_equiv_pos_as_xyz
x,y,z
-x,y+1/2,-z+1/2
-x,-y,-z
x,-y-1/2,z-1/2

loop_
_atom_site_label
_atom_site_type_symbol
_atom_site_fract_x
_atom_site_fract_y
_atom_site_fract_z
_atom_site_occupancy
_atom_site_U_iso_or_equiv
Cl2 Cl-1 0.273 0.1534 0.877 1 0.0
Si1 Si+4 0.632 0.3515 0.647 1 0.0
Cl4 Cl-1 0 0 0 1 0.0
Cl3 Cl-1 0.127 0.1109 0.379 1 0.0
O2 O-2 0.797 0.344 0.766 1 0.0
Cl1 Cl-1 0.836 0.1229 0.664 1 0.0
Pb2 Pb+2 0.8932 0.242 0.9299 1 0.0
Pb4 Pb+2 0.3436 0.0283 0.1531 1 0.0
O3 O-2 0.648 0.211 0.999 1 0.0
O4 O-2 0.468 0.17 0.229 1 0.0
Cl5 Cl-1 0.5 0.5 0 1 0.0
O1 O-2 0.631 0.048 0.1 1 0.0
Pb3 Pb+2 0.8428 0.0087 0.3009 1 0.0
Pb1 Pb+2 0.4314 0.2014 0.4978 1 0.0
